data_7063310
loop_
_publ_author_name
'Jaiswal, Shubham'
'Rai, Nilesh'
'Chandra, Suryansh'
'Verma, Ashish'
'Gautam, Vibhav'
'Adhikari, Manu'
'Singh, Sanjay'
'Bharty, M. K.'

_publ_section_title
;
 Design, synthesis, and structural evaluation of metal complexes of
 azepane-1-carbodithioate for targeting human breast cancer: investigating
 cytotoxic activity against the MDA-MB-231 cell line
;
_journal_issue 30
_journal_name_full 'New Journal of Chemistry'
_journal_page_first 13589
_journal_page_last 13601
_journal_paper_doi 10.1039/D4NJ01878H
_journal_volume 48
_journal_year 2024
_chemical_formula_moiety 'C28 H48 N4 S8 Zn2'
_chemical_formula_sum 'C28 H48 N4 S8 Zn2'
_chemical_formula_weight 827.92
_space_group_crystal_system monoclinic
_space_group_IT_number 14
_space_group_name_Hall '-P 2yn'
_space_group_name_H-M_alt 'P 1 21/n 1'
_atom_sites_solution_hydrogens geom
_atom_sites_solution_primary dual
_atom_sites_solution_secondary difmap
_audit_creation_date 2022-05-11
_audit_creation_method
;
Olex2 1.3
(compiled 2020.11.12 svn.r5f609507 for OlexSys, GUI svn.r6408)
;
_audit_update_record
;
2022-05-25 deposited with the CCDC.	2024-06-28 downloaded from the CCDC.
;
_cell_angle_alpha 90.00
_cell_angle_beta 102.751(4)
_cell_angle_gamma 90.00
_cell_formula_units_Z 2
_cell_length_a 10.9691(3)
_cell_length_b 10.4960(3)
_cell_length_c 16.1832(5)
_cell_measurement_reflns_used 4369
_cell_measurement_temperature 290.0
_cell_measurement_theta_max 26.0740
_cell_measurement_theta_min 2.8150
_cell_volume 1817.25(10)
_computing_cell_refinement 'CrysAlisPro 1.171.39.35c (Rigaku OD, 2017)'
_computing_data_collection 'CrysAlisPro 1.171.39.35c (Rigaku OD, 2017)'
_computing_data_reduction 'CrysAlisPro 1.171.39.35c (Rigaku OD, 2017)'
_computing_molecular_graphics 'Olex2 1.3 (Dolomanov et al., 2009)'
_computing_publication_material 'Olex2 1.3 (Dolomanov et al., 2009)'
_computing_structure_refinement 'SHELXH-1997  (Sheldrick, 2008)'
_computing_structure_solution 'SHELXS-97 (Sheldrick, 1990)'
_diffrn_ambient_temperature 290.0
_diffrn_detector 'CCD plate'
_diffrn_measured_fraction_theta_full 0.996
_diffrn_measured_fraction_theta_max 0.929
_diffrn_measurement_details
;
List of Runs (angles in degrees, time in seconds):

  # Type    Start    End  Width  t~exp~   \w     \q     \k     \f   Frames
#--------------------------------------------------------------------------
  1  \w    -69.00 118.20   0.30   10.00    --   29.89  54.00-150.00  624
  2  \w    -69.00 118.20   0.30   10.00    --   29.89  54.00  90.00  624
  3  \w    -69.00  22.20   0.30   10.00    --   29.89  54.00 -30.00  304
;
_diffrn_measurement_device 'two-circle diffractometer'
_diffrn_measurement_device_type 'XtaLAB Mini (ROW)'
_diffrn_measurement_method '\w scans'
_diffrn_orient_matrix_type 'CrysAlisPro convention (1999,Acta A55,543-557)'
_diffrn_orient_matrix_UB_11 -0.0200496000
_diffrn_orient_matrix_UB_12 0.0415543000
_diffrn_orient_matrix_UB_13 -0.0349529000
_diffrn_orient_matrix_UB_21 -0.0281419000
_diffrn_orient_matrix_UB_22 0.0404234000
_diffrn_orient_matrix_UB_23 0.0255962000
_diffrn_orient_matrix_UB_31 0.0565489000
_diffrn_orient_matrix_UB_32 0.0347590000
_diffrn_orient_matrix_UB_33 0.0119702000
_diffrn_radiation_monochromator graphite
_diffrn_radiation_probe x-ray
_diffrn_radiation_type 'Mo K\a'
_diffrn_radiation_wavelength 0.71073
_diffrn_reflns_av_R_equivalents 0.0329
_diffrn_reflns_av_unetI/netI 0.0322
_diffrn_reflns_limit_h_max 15
_diffrn_reflns_limit_h_min -16
_diffrn_reflns_limit_k_max 15
_diffrn_reflns_limit_k_min -15
_diffrn_reflns_limit_l_max 24
_diffrn_reflns_limit_l_min -22
_diffrn_reflns_number 21255
_diffrn_reflns_theta_full 25.00
_diffrn_reflns_theta_max 32.79
_diffrn_reflns_theta_min 2.58
_diffrn_source 'fine-focus sealed X-ray tube'
_diffrn_source_type 'Rigaku (Mo) X-ray Source'
_exptl_absorpt_coefficient_mu 1.806
_exptl_absorpt_correction_T_max 1.00000
_exptl_absorpt_correction_T_min 0.53648
_exptl_absorpt_correction_type multi-scan
_exptl_absorpt_process_details
;
CrysAlisPro 1.171.39.35c (Rigaku Oxford Diffraction, 2017)
Empirical absorption correction using spherical harmonics,
 implemented in SCALE3 ABSPACK scaling algorithm.
;
_exptl_crystal_colour 'clear light colourless'
_exptl_crystal_colour_lustre clear
_exptl_crystal_colour_modifier light
_exptl_crystal_colour_primary colourless
_exptl_crystal_density_diffrn 1.513
_exptl_crystal_density_method 'not measured'
_exptl_crystal_description block
_exptl_crystal_F_000 864
_exptl_crystal_size_max 0.2
_exptl_crystal_size_mid 0.2
_exptl_crystal_size_min 0.2
_refine_diff_density_max 0.803
_refine_diff_density_min -0.573
_refine_diff_density_rms 0.084
_refine_ls_extinction_method none
_refine_ls_goodness_of_fit_ref 1.042
_refine_ls_hydrogen_treatment mixed
_refine_ls_matrix_type full
_refine_ls_number_parameters 190
_refine_ls_number_reflns 6256
_refine_ls_number_restraints 0
_refine_ls_restrained_S_all 1.042
_refine_ls_R_factor_all 0.0762
_refine_ls_R_factor_gt 0.0496
_refine_ls_shift/su_max 0.001
_refine_ls_shift/su_mean 0.000
_refine_ls_structure_factor_coef Fsqd
_refine_ls_weighting_details 'calc w=1/[\s^2^(Fo^2^)+(0.0776P)^2^+0.7084P] where P=(Fo^2^+2Fc^2^)/3'
_refine_ls_weighting_scheme calc
_refine_ls_wR_factor_gt 0.1330
_refine_ls_wR_factor_ref 0.1583
_reflns_number_gt 4233
_reflns_number_total 6256
_reflns_threshold_expression >2sigma(I)
_cod_data_source_file d4nj01878h2.cif
_cod_data_source_block j1
_cod_depositor_comments 'Adding full bibliography for 7063310--7063313.cif.'
_cod_original_cell_volume 1817.25(9)
_cod_database_code 7063310
_reflns_odcompleteness_completeness 99.85
_reflns_odcompleteness_iscentric 1
_reflns_odcompleteness_theta 24.97
_olex2_refinement_description
;
1. Fixed Uiso
 At 1.2 times of:
  All C(H,H) groups
2.a Secondary CH2 refined with riding coordinates:
 C9(H9A,H9B), C10(H10A,H10B), C7(H7A,H7B), C14(H14A,H14B), C11(H11A,H11B),
 C2(H2A,H2B), C12(H12A,H12B), C6(H6A,H6B), C13(H13A,H13B), C3(H3A,H3B), C5(H5A,
 H5B), C4(H4A,H4B)
;
_olex2_submission_special_instructions 'No special instructions were received'
_oxdiff_exptl_absorpt_empirical_details
;
Empirical correction (ABSPACK) includes:
- Absorption correction using spherical harmonics
- Frame scaling
;
_oxdiff_exptl_absorpt_empirical_full_max 1.359
_oxdiff_exptl_absorpt_empirical_full_min 0.861

loop_
_space_group_symop_id
_space_group_symop_operation_xyz
1 'x, y, z'
2 '-x+1/2, y+1/2, -z+1/2'
3 '-x, -y, -z'
4 'x-1/2, -y-1/2, z-1/2'

loop_
_atom_site_label
_atom_site_type_symbol
_atom_site_fract_x
_atom_site_fract_y
_atom_site_fract_z
_atom_site_U_iso_or_equiv
_atom_site_adp_type
_atom_site_occupancy
_atom_site_symmetry_multiplicity
_atom_site_calc_flag
_atom_site_refinement_flags
_atom_site_disorder_assembly
_atom_site_disorder_group
Zn1 Zn 0.62761(3) 0.57821(3) 0.46662(2) 0.05024(12) Uani 1 1 d . . .
S4 S 0.44367(7) 0.55006(6) 0.65330(4) 0.04930(17) Uani 1 1 d . . .
S3 S 0.44510(6) 0.67966(6) 0.48959(4) 0.04839(16) Uani 1 1 d . . .
S2 S 0.80888(7) 0.54907(7) 0.57244(5) 0.05318(18) Uani 1 1 d . . .
S1 S 0.77669(8) 0.73315(8) 0.43214(5) 0.0604(2) Uani 1 1 d . . .
N2 N 0.5092(2) 0.7914(2) 0.64251(14) 0.0477(5) Uani 1 1 d . . .
N1 N 0.9963(2) 0.6862(2) 0.53868(15) 0.0532(5) Uani 1 1 d . . .
C8 C 0.4727(2) 0.6846(2) 0.60057(16) 0.0415(5) Uani 1 1 d . . .
C1 C 0.8757(2) 0.6615(3) 0.51687(16) 0.0462(5) Uani 1 1 d . . .
C9 C 0.5381(3) 0.7948(3) 0.73588(18) 0.0537(6) Uani 1 1 d . . .
H9A H 0.4821 0.7380 0.7569 0.064 Uiso 1 1 calc R . .
H9B H 0.5254 0.8804 0.7550 0.064 Uiso 1 1 calc R . .
C10 C 0.6734(3) 0.7541(3) 0.7714(2) 0.0603(7) Uani 1 1 d . . .
H10A H 0.6843 0.7404 0.8319 0.072 Uiso 1 1 calc R . .
H10B H 0.6870 0.6730 0.7462 0.072 Uiso 1 1 calc R . .
C7 C 1.0813(3) 0.6186(4) 0.6083(2) 0.0642(8) Uani 1 1 d . . .
H7A H 1.1631 0.6110 0.5951 0.077 Uiso 1 1 calc R . .
H7B H 1.0497 0.5333 0.6134 0.077 Uiso 1 1 calc R . .
C14 C 0.5283(4) 0.9118(3) 0.5993(2) 0.0687(9) Uani 1 1 d . . .
H14A H 0.4575 0.9673 0.5989 0.082 Uiso 1 1 calc R . .
H14B H 0.5298 0.8928 0.5409 0.082 Uiso 1 1 calc R . .
C11 C 0.7730(3) 0.8461(4) 0.7574(2) 0.0702(9) Uani 1 1 d . . .
H11A H 0.7763 0.9159 0.7971 0.084 Uiso 1 1 calc R . .
H11B H 0.8529 0.8025 0.7722 0.084 Uiso 1 1 calc R . .
C2 C 1.0544(4) 0.7806(4) 0.4915(2) 0.0767(10) Uani 1 1 d . . .
H2A H 0.9884 0.8311 0.4567 0.092 Uiso 1 1 calc R . .
H2B H 1.0962 0.7350 0.4536 0.092 Uiso 1 1 calc R . .
C12 C 0.7605(4) 0.9024(4) 0.6703(3) 0.0732(9) Uani 1 1 d . . .
H12A H 0.8337 0.9544 0.6704 0.088 Uiso 1 1 calc R . .
H12B H 0.7606 0.8333 0.6305 0.088 Uiso 1 1 calc R . .
C6 C 1.0937(4) 0.6883(4) 0.6924(2) 0.0724(9) Uani 1 1 d . . .
H6A H 1.0107 0.7025 0.7022 0.087 Uiso 1 1 calc R . .
H6B H 1.1381 0.6336 0.7374 0.087 Uiso 1 1 calc R . .
C13 C 0.6462(4) 0.9822(4) 0.6389(3) 0.0797(11) Uani 1 1 d . . .
H13A H 0.6643 1.0421 0.5975 0.096 Uiso 1 1 calc R . .
H13B H 0.6304 1.0315 0.6861 0.096 Uiso 1 1 calc R . .
C3 C 1.1455(5) 0.8684(5) 0.5438(3) 0.0895(12) Uani 1 1 d . . .
H3A H 1.2274 0.8297 0.5506 0.107 Uiso 1 1 calc R . .
H3B H 1.1465 0.9457 0.5111 0.107 Uiso 1 1 calc R . .
C5 C 1.1606(5) 0.8144(4) 0.6980(3) 0.0987(15) Uani 1 1 d . . .
H5A H 1.1473 0.8572 0.7484 0.118 Uiso 1 1 calc R . .
H5B H 1.2493 0.7962 0.7075 0.118 Uiso 1 1 calc R . .
C4 C 1.1312(6) 0.9065(5) 0.6281(3) 0.0989(15) Uani 1 1 d . . .
H4A H 1.0452 0.9332 0.6229 0.119 Uiso 1 1 calc R . .
H4B H 1.1832 0.9810 0.6447 0.119 Uiso 1 1 calc R . .

loop_
_atom_site_aniso_label
_atom_site_aniso_U_11
_atom_site_aniso_U_22
_atom_site_aniso_U_33
_atom_site_aniso_U_23
_atom_site_aniso_U_13
_atom_site_aniso_U_12
Zn1 0.0479(2) 0.0505(2) 0.0510(2) -0.00570(13) 0.00797(15) -0.00757(12)
S4 0.0576(4) 0.0429(3) 0.0454(3) 0.0007(2) 0.0072(3) -0.0071(3)
S3 0.0485(3) 0.0484(3) 0.0448(3) 0.0019(3) 0.0029(3) 0.0017(3)
S2 0.0538(4) 0.0524(4) 0.0516(4) 0.0074(3) 0.0079(3) -0.0095(3)
S1 0.0649(5) 0.0611(4) 0.0510(4) 0.0098(3) 0.0039(3) -0.0194(3)
N2 0.0451(11) 0.0417(10) 0.0510(12) -0.0011(9) -0.0006(9) -0.0020(8)
N1 0.0490(12) 0.0646(14) 0.0468(12) -0.0047(10) 0.0120(10) -0.0114(10)
C8 0.0375(11) 0.0387(11) 0.0468(13) 0.0004(9) 0.0060(9) 0.0005(8)
C1 0.0527(15) 0.0444(12) 0.0414(12) -0.0058(10) 0.0104(11) -0.0088(10)
C9 0.0532(15) 0.0515(14) 0.0541(15) -0.0114(12) 0.0069(12) -0.0026(12)
C10 0.0619(18) 0.0608(17) 0.0504(15) -0.0035(13) -0.0046(13) 0.0009(13)
C7 0.0514(16) 0.073(2) 0.0655(19) -0.0108(16) 0.0061(14) 0.0022(15)
C14 0.078(2) 0.0390(13) 0.077(2) 0.0061(13) -0.0091(17) -0.0089(13)
C11 0.0538(17) 0.090(3) 0.066(2) -0.0137(18) 0.0109(15) -0.0010(16)
C2 0.076(2) 0.097(3) 0.0620(19) -0.0084(19) 0.0254(17) -0.038(2)
C12 0.067(2) 0.068(2) 0.086(3) -0.0027(18) 0.0211(19) -0.0082(16)
C6 0.065(2) 0.095(3) 0.0527(17) -0.0029(17) 0.0034(15) 0.0080(18)
C13 0.078(2) 0.0592(19) 0.092(3) 0.0115(18) -0.002(2) -0.0167(17)
C3 0.096(3) 0.082(3) 0.090(3) -0.007(2) 0.020(2) -0.029(2)
C5 0.125(4) 0.082(3) 0.073(3) -0.025(2) -0.015(2) 0.019(3)
C4 0.128(4) 0.081(3) 0.085(3) -0.017(2) 0.016(3) -0.020(3)

loop_
_atom_type_symbol
_atom_type_description
_atom_type_scat_dispersion_real
_atom_type_scat_dispersion_imag
_atom_type_scat_source
C C 0.0033 0.0016 'International Tables Vol C Tables 4.2.6.8 and 6.1.1.4'
H H 0.0000 0.0000 'International Tables Vol C Tables 4.2.6.8 and 6.1.1.4'
N N 0.0061 0.0033 'International Tables Vol C Tables 4.2.6.8 and 6.1.1.4'
S S 0.1246 0.1234 'International Tables Vol C Tables 4.2.6.8 and 6.1.1.4'
Zn Zn 0.2839 1.4301 'International Tables Vol C Tables 4.2.6.8 and 6.1.1.4'

loop_
_geom_angle_atom_site_label_1
_geom_angle_atom_site_label_2
_geom_angle_atom_site_label_3
_geom_angle
_geom_angle_site_symmetry_1
_geom_angle_site_symmetry_3
_geom_angle_publ_flag
S4 Zn1 S3 104.39(3) 3_666 . ?
S4 Zn1 S1 107.98(3) 3_666 . ?
S3 Zn1 S1 111.48(3) . . ?
S2 Zn1 S4 127.13(3) . 3_666 ?
S2 Zn1 S3 123.71(3) . . ?
S2 Zn1 S1 75.64(3) . . ?
C8 S4 Zn1 97.21(9) . 3_666 ?
C8 S3 Zn1 102.32(8) . . ?
C1 S2 Zn1 85.41(9) . . ?
C1 S1 Zn1 82.21(9) . . ?
C8 N2 C9 121.1(2) . . ?
C8 N2 C14 122.5(2) . . ?
C9 N2 C14 116.3(2) . . ?
C1 N1 C7 122.5(3) . . ?
C1 N1 C2 121.0(3) . . ?
C7 N1 C2 116.4(3) . . ?
S4 C8 S3 118.38(14) . . ?
N2 C8 S4 120.6(2) . . ?
N2 C8 S3 120.90(19) . . ?
S1 C1 S2 116.35(15) . . ?
N1 C1 S2 120.5(2) . . ?
N1 C1 S1 123.1(2) . . ?
N2 C9 H9A 109.5 . . ?
N2 C9 H9B 109.5 . . ?
N2 C9 C10 110.5(2) . . ?
H9A C9 H9B 108.1 . . ?
C10 C9 H9A 109.5 . . ?
C10 C9 H9B 109.5 . . ?
C9 C10 H10A 108.3 . . ?
C9 C10 H10B 108.3 . . ?
H10A C10 H10B 107.4 . . ?
C11 C10 C9 116.0(3) . . ?
C11 C10 H10A 108.3 . . ?
C11 C10 H10B 108.3 . . ?
N1 C7 H7A 109.3 . . ?
N1 C7 H7B 109.3 . . ?
N1 C7 C6 111.6(3) . . ?
H7A C7 H7B 108.0 . . ?
C6 C7 H7A 109.3 . . ?
C6 C7 H7B 109.3 . . ?
N2 C14 H14A 108.6 . . ?
N2 C14 H14B 108.6 . . ?
N2 C14 C13 114.6(3) . . ?
H14A C14 H14B 107.6 . . ?
C13 C14 H14A 108.6 . . ?
C13 C14 H14B 108.6 . . ?
C10 C11 H11A 107.8 . . ?
C10 C11 H11B 107.8 . . ?
H11A C11 H11B 107.1 . . ?
C12 C11 C10 118.1(3) . . ?
C12 C11 H11A 107.8 . . ?
C12 C11 H11B 107.8 . . ?
N1 C2 H2A 108.3 . . ?
N1 C2 H2B 108.3 . . ?
N1 C2 C3 115.8(3) . . ?
H2A C2 H2B 107.4 . . ?
C3 C2 H2A 108.3 . . ?
C3 C2 H2B 108.3 . . ?
C11 C12 H12A 108.4 . . ?
C11 C12 H12B 108.4 . . ?
H12A C12 H12B 107.4 . . ?
C13 C12 C11 115.6(3) . . ?
C13 C12 H12A 108.4 . . ?
C13 C12 H12B 108.4 . . ?
C7 C6 H6A 108.5 . . ?
C7 C6 H6B 108.5 . . ?
H6A C6 H6B 107.5 . . ?
C5 C6 C7 114.9(3) . . ?
C5 C6 H6A 108.5 . . ?
C5 C6 H6B 108.5 . . ?
C14 C13 H13A 108.2 . . ?
C14 C13 H13B 108.2 . . ?
C12 C13 C14 116.4(3) . . ?
C12 C13 H13A 108.2 . . ?
C12 C13 H13B 108.2 . . ?
H13A C13 H13B 107.3 . . ?
C2 C3 H3A 107.2 . . ?
C2 C3 H3B 107.2 . . ?
H3A C3 H3B 106.9 . . ?
C4 C3 C2 120.4(4) . . ?
C4 C3 H3A 107.2 . . ?
C4 C3 H3B 107.2 . . ?
C6 C5 H5A 107.1 . . ?
C6 C5 H5B 107.1 . . ?
H5A C5 H5B 106.8 . . ?
C4 C5 C6 120.7(4) . . ?
C4 C5 H5A 107.1 . . ?
C4 C5 H5B 107.1 . . ?
C3 C4 C5 119.2(4) . . ?
C3 C4 H4A 107.5 . . ?
C3 C4 H4B 107.5 . . ?
C5 C4 H4A 107.5 . . ?
C5 C4 H4B 107.5 . . ?
H4A C4 H4B 107.0 . . ?

loop_
_geom_bond_atom_site_label_1
_geom_bond_atom_site_label_2
_geom_bond_distance
_geom_bond_site_symmetry_2
_geom_bond_publ_flag
Zn1 S4 2.3495(8) 3_666 ?
Zn1 S3 2.3683(8) . ?
Zn1 S2 2.3403(8) . ?
Zn1 S1 2.4561(8) . ?
S4 Zn1 2.3495(8) 3_666 ?
S4 C8 1.716(2) . ?
S3 C8 1.755(3) . ?
S2 C1 1.740(3) . ?
S1 C1 1.723(3) . ?
N2 C8 1.326(3) . ?
N2 C9 1.474(4) . ?
N2 C14 1.481(4) . ?
N1 C1 1.317(3) . ?
N1 C7 1.476(4) . ?
N1 C2 1.478(4) . ?
C9 H9A 0.9700 . ?
C9 H9B 0.9700 . ?
C9 C10 1.529(4) . ?
C10 H10A 0.9700 . ?
C10 H10B 0.9700 . ?
C10 C11 1.513(5) . ?
C7 H7A 0.9700 . ?
C7 H7B 0.9700 . ?
C7 C6 1.524(5) . ?
C14 H14A 0.9700 . ?
C14 H14B 0.9700 . ?
C14 C13 1.504(5) . ?
C11 H11A 0.9700 . ?
C11 H11B 0.9700 . ?
C11 C12 1.507(5) . ?
C2 H2A 0.9700 . ?
C2 H2B 0.9700 . ?
C2 C3 1.480(5) . ?
C12 H12A 0.9700 . ?
C12 H12B 0.9700 . ?
C12 C13 1.501(6) . ?
C6 H6A 0.9700 . ?
C6 H6B 0.9700 . ?
C6 C5 1.507(6) . ?
C13 H13A 0.9700 . ?
C13 H13B 0.9700 . ?
C3 H3A 0.9700 . ?
C3 H3B 0.9700 . ?
C3 C4 1.464(6) . ?
C5 H5A 0.9700 . ?
C5 H5B 0.9700 . ?
C5 C4 1.468(7) . ?
C4 H4A 0.9700 . ?
C4 H4B 0.9700 . ?

loop_
_geom_torsion_atom_site_label_1
_geom_torsion_atom_site_label_2
_geom_torsion_atom_site_label_3
_geom_torsion_atom_site_label_4
_geom_torsion
_geom_torsion_site_symmetry_1
_geom_torsion_site_symmetry_2
_geom_torsion_site_symmetry_3
_geom_torsion_site_symmetry_4
_geom_torsion_publ_flag
Zn1 S4 C8 S3 -0.95(15) 3_666 . . . ?
Zn1 S4 C8 N2 175.82(19) 3_666 . . . ?
Zn1 S3 C8 S4 -80.79(14) . . . . ?
Zn1 S3 C8 N2 102.4(2) . . . . ?
Zn1 S2 C1 S1 5.91(14) . . . . ?
Zn1 S2 C1 N1 -172.6(2) . . . . ?
Zn1 S1 C1 S2 -5.67(13) . . . . ?
Zn1 S1 C1 N1 172.8(2) . . . . ?
S4 Zn1 S3 C8 143.44(8) 3_666 . . . ?
S4 Zn1 S2 C1 98.04(9) 3_666 . . . ?
S4 Zn1 S1 C1 -121.00(9) 3_666 . . . ?
S3 Zn1 S2 C1 -110.31(9) . . . . ?
S3 Zn1 S1 C1 124.89(9) . . . . ?
S2 Zn1 S3 C8 -13.55(9) . . . . ?
S2 Zn1 S1 C1 3.90(9) . . . . ?
S1 Zn1 S3 C8 -100.24(9) . . . . ?
S1 Zn1 S2 C1 -3.83(9) . . . . ?
N2 C9 C10 C11 69.6(3) . . . . ?
N2 C14 C13 C12 39.7(5) . . . . ?
N1 C7 C6 C5 -68.1(4) . . . . ?
N1 C2 C3 C4 -31.0(7) . . . . ?
C8 N2 C9 C10 85.2(3) . . . . ?
C8 N2 C14 C13 -135.2(3) . . . . ?
C1 N1 C7 C6 -91.7(4) . . . . ?
C1 N1 C2 C3 136.9(4) . . . . ?
C9 N2 C8 S4 6.2(3) . . . . ?
C9 N2 C8 S3 -177.12(19) . . . . ?
C9 N2 C14 C13 42.3(4) . . . . ?
C9 C10 C11 C12 -46.2(4) . . . . ?
C10 C11 C12 C13 61.9(5) . . . . ?
C7 N1 C1 S2 2.1(4) . . . . ?
C7 N1 C1 S1 -176.3(2) . . . . ?
C7 N1 C2 C3 -45.6(5) . . . . ?
C7 C6 C5 C4 45.4(6) . . . . ?
C14 N2 C8 S4 -176.4(2) . . . . ?
C14 N2 C8 S3 0.3(4) . . . . ?
C14 N2 C9 C10 -92.3(3) . . . . ?
C11 C12 C13 C14 -83.3(5) . . . . ?
C2 N1 C1 S2 179.4(2) . . . . ?
C2 N1 C1 S1 1.0(4) . . . . ?
C2 N1 C7 C6 90.9(4) . . . . ?
C2 C3 C4 C5 73.8(7) . . . . ?
C6 C5 C4 C3 -58.3(7) . . . . ?
